data_7117650
loop_
_publ_author_name
'Jesus Ferrando-Soria'
'Oscar Fabelo'
'Maria Castellano'
'Joan Cano'
'Stephen Fordham'
'Hong-Cai Zhou'

_publ_section_title
;
 Multielectron oxidation in a ferromagnetically coupled dinickel(II)
 triple mesocate
;
_journal_name_full Chem.Commun.
_journal_page_first 13381
_journal_paper_doi 10.1039/C5cc03544A
_journal_volume 51
_journal_year 2015
_chemical_formula_sum 'C51 H47 K2 N18 Ni2 O12'
_chemical_formula_weight 1299.69
_space_group_IT_number 14
_symmetry_cell_setting monoclinic
_symmetry_Int_Tables_number 14
_symmetry_space_group_name_Hall '-P 2yn'
_symmetry_space_group_name_H-M 'P 1 21/n 1'
_atom_sites_solution_hydrogens geom
_atom_sites_solution_primary direct
_atom_sites_solution_secondary difmap
_audit_creation_method SHELXL-97
_audit_update_record
;
2015-01-23 deposited with the CCDC.
2015-07-13 downloaded from the CCDC.
;
_cell_angle_alpha 90.00
_cell_angle_beta 91.53(3)
_cell_angle_gamma 90.00
_cell_formula_units_Z 4
_cell_length_a 12.536(3)
_cell_length_b 28.635(6)
_cell_length_c 15.794(3)
_cell_measurement_temperature 100(2)
_cell_volume 5668(2)
_computing_cell_refinement 'SAINT  (Bruker, 2004)'
_computing_data_collection 'SMART (Bruker, 2004)'
_computing_data_reduction 'SAINT  (Bruker, 2004)'
_computing_molecular_graphics 'Ortep-3 for Windows (Farrugia, 1997)'
_computing_publication_material 'WinGX publication routines (Farrugia, 1999)'
_computing_structure_refinement 'SHELXL-97 (Sheldrick, 1997)'
_computing_structure_solution 'SHELXL-97 (Sheldrick, 1997)'
_diffrn_ambient_temperature 100(2)
_diffrn_measured_fraction_theta_full 0.999
_diffrn_measured_fraction_theta_max 0.999
_diffrn_measurement_device_type 'Bruker SMART APEX CCD area detector'
_diffrn_measurement_method '\f & \w scans'
_diffrn_radiation_monochromator graphite
_diffrn_radiation_probe x-ray
_diffrn_radiation_source 'fine-focus sealed tube'
_diffrn_radiation_type Mok\a
_diffrn_radiation_wavelength 0.71073
_diffrn_reflns_av_R_equivalents 0.0709
_diffrn_reflns_av_sigmaI/netI 0.0552
_diffrn_reflns_limit_h_max 15
_diffrn_reflns_limit_h_min -15
_diffrn_reflns_limit_k_max 35
_diffrn_reflns_limit_k_min -35
_diffrn_reflns_limit_l_max 19
_diffrn_reflns_limit_l_min -19
_diffrn_reflns_number 57546
_diffrn_reflns_theta_full 25.99
_diffrn_reflns_theta_max 25.99
_diffrn_reflns_theta_min 1.42
_exptl_absorpt_coefficient_mu 0.889
_exptl_absorpt_correction_type none
_exptl_crystal_colour 'light brown'
_exptl_crystal_density_diffrn 1.523
_exptl_crystal_density_method 'not measured'
_exptl_crystal_description prism
_exptl_crystal_F_000 2676
_exptl_crystal_preparation 'Magnetic properties'
_exptl_crystal_size_max 0.10
_exptl_crystal_size_mid 0.09
_exptl_crystal_size_min 0.06
_refine_diff_density_max 3.276
_refine_diff_density_min -1.413
_refine_diff_density_rms 0.162
_refine_ls_extinction_coef 0.0039(5)
_refine_ls_extinction_expression Fc^*^=kFc[1+0.001xFc^2^\l^3^/sin(2\q)]^-1/4^
_refine_ls_extinction_method SHELXL
_refine_ls_goodness_of_fit_ref 1.061
_refine_ls_hydrogen_treatment mixed
_refine_ls_matrix_type full
_refine_ls_number_parameters 770
_refine_ls_number_reflns 11146
_refine_ls_number_restraints 0
_refine_ls_restrained_S_all 1.061
_refine_ls_R_factor_all 0.1039
_refine_ls_R_factor_gt 0.0750
_refine_ls_shift/su_max 0.000
_refine_ls_shift/su_mean 0.000
_refine_ls_structure_factor_coef Fsqd
_refine_ls_weighting_details 'calc w=1/[\s^2^(Fo^2^)+(0.1393P)^2^+17.7053P] where P=(Fo^2^+2Fc^2^)/3'
_refine_ls_weighting_scheme calc
_refine_ls_wR_factor_gt 0.2170
_refine_ls_wR_factor_ref 0.2414
_reflns_number_gt 7857
_reflns_number_total 11146
_reflns_threshold_expression >2sigma(I)
_cod_data_source_file c5cc03544a3.cif
_cod_data_source_block compound1
_cod_original_cell_volume 5667(2)
_cod_original_sg_symbol_H-M 'P 21/n'
_cod_database_code 7117650

loop_
_symmetry_equiv_pos_as_xyz
'x, y, z'
'-x+1/2, y+1/2, -z+1/2'
'-x, -y, -z'
'x-1/2, -y-1/2, z-1/2'

loop_
_atom_site_label
_atom_site_type_symbol
_atom_site_fract_x
_atom_site_fract_y
_atom_site_fract_z
_atom_site_U_iso_or_equiv
_atom_site_adp_type
_atom_site_occupancy
_atom_site_symmetry_multiplicity
_atom_site_calc_flag
_atom_site_refinement_flags
_atom_site_disorder_assembly
_atom_site_disorder_group
Ni1 Ni -0.04095(5) 0.12806(2) 0.80692(4) 0.0192(2) Uani 1 1 d . . .
Ni2 Ni 0.02467(5) 0.36713(2) 0.79161(4) 0.0217(2) Uani 1 1 d . . .
K1 K 0.12471(13) 0.23032(10) 1.13539(13) 0.0840(8) Uani 1 1 d . . .
K2 K 0.33593(10) 0.23459(5) 0.59893(8) 0.0304(3) Uani 1 1 d . . .
C1 C -0.2076(4) 0.0523(2) 0.8533(3) 0.0273(12) Uani 1 1 d . . .
H1 H -0.1524 0.0353 0.8789 0.033 Uiso 1 1 calc R . .
C2 C -0.3115(5) 0.0361(2) 0.8574(4) 0.0336(14) Uani 1 1 d . . .
H2 H -0.3240 0.0081 0.8851 0.040 Uiso 1 1 calc R . .
C3 C -0.3709(5) 0.0991(2) 0.7822(4) 0.0352(14) Uani 1 1 d . . .
H3 H -0.4266 0.1162 0.7575 0.042 Uiso 1 1 calc R . .
C4 C -0.2669(4) 0.1156(2) 0.7757(3) 0.0270(12) Uani 1 1 d . . .
C5 C -0.2404(4) 0.1592(2) 0.7271(3) 0.0247(12) Uani 1 1 d . . .
C6 C -0.1027(4) 0.20657(19) 0.6756(3) 0.0217(11) Uani 1 1 d . . .
C7 C -0.0417(4) 0.20088(19) 0.6034(3) 0.0250(12) Uani 1 1 d . . .
H7 H -0.0309 0.1712 0.5811 0.030 Uiso 1 1 calc R . .
C8 C 0.0030(4) 0.2397(2) 0.5650(3) 0.0269(12) Uani 1 1 d . . .
H8 H 0.0432 0.2358 0.5169 0.032 Uiso 1 1 calc R . .
C9 C -0.0118(5) 0.28458(19) 0.5977(3) 0.0265(12) Uani 1 1 d . . .
H9 H 0.0195 0.3103 0.5723 0.032 Uiso 1 1 calc R . .
C10 C -0.0740(4) 0.29037(19) 0.6687(3) 0.0240(11) Uani 1 1 d . . .
C11 C -0.1207(4) 0.25154(19) 0.7056(3) 0.0228(11) Uani 1 1 d . . .
H11 H -0.1649 0.2557 0.7513 0.027 Uiso 1 1 calc R . .
C12 C -0.1781(6) 0.3550(3) 0.7001(5) 0.050(2) Uani 1 1 d . . .
C13 C -0.1874(5) 0.4006(2) 0.7485(4) 0.0325(14) Uani 1 1 d . . .
C14 C -0.2827(5) 0.4243(2) 0.7532(4) 0.0394(16) Uani 1 1 d . . .
H14 H -0.3431 0.4120 0.7258 0.047 Uiso 1 1 calc R . .
C15 C -0.2020(5) 0.4807(2) 0.8326(4) 0.0382(15) Uani 1 1 d . . .
H15 H -0.2039 0.5090 0.8613 0.046 Uiso 1 1 calc R . .
C16 C -0.1065(5) 0.4570(2) 0.8292(4) 0.0343(14) Uani 1 1 d . . .
H16 H -0.0459 0.4697 0.8554 0.041 Uiso 1 1 calc R . .
C17 C 0.0756(5) 0.0480(2) 0.9050(4) 0.0291(12) Uani 1 1 d . . .
H17 H 0.0808 0.0324 0.8536 0.035 Uiso 1 1 calc R . .
C18 C 0.1188(6) 0.0279(2) 0.9778(4) 0.0447(17) Uani 1 1 d . . .
H18 H 0.1514 -0.0012 0.9743 0.054 Uiso 1 1 calc R . .
C19 C 0.0671(7) 0.0906(2) 1.0541(4) 0.0473(19) Uani 1 1 d . . .
H19 H 0.0634 0.1064 1.1054 0.057 Uiso 1 1 calc R . .
C20 C 0.0233(5) 0.11073(19) 0.9826(3) 0.0259(12) Uani 1 1 d . . .
C21 C -0.0308(4) 0.15815(19) 0.9847(3) 0.0229(11) Uani 1 1 d . . .
C22 C -0.1294(4) 0.21351(19) 0.9093(3) 0.0221(11) Uani 1 1 d . . .
C23 C -0.2400(4) 0.2193(2) 0.9006(3) 0.0261(12) Uani 1 1 d . . .
H23 H -0.2849 0.1934 0.9002 0.031 Uiso 1 1 calc R . .
C24 C -0.2820(4) 0.2638(2) 0.8926(3) 0.0272(12) Uani 1 1 d . . .
H24 H -0.3555 0.2674 0.8872 0.033 Uiso 1 1 calc R . .
C25 C -0.2172(4) 0.3030(2) 0.8925(3) 0.0267(12) Uani 1 1 d . . .
H25 H -0.2471 0.3326 0.8859 0.032 Uiso 1 1 calc R . .
C26 C -0.1068(4) 0.29789(19) 0.9024(3) 0.0217(11) Uani 1 1 d . . .
C27 C -0.0640(4) 0.25342(18) 0.9111(3) 0.0214(11) Uani 1 1 d . . .
H27 H 0.0094 0.2499 0.9183 0.026 Uiso 1 1 calc R . .
C28 C 0.0139(4) 0.3451(2) 0.9725(3) 0.0257(12) Uani 1 1 d . . .
C29 C 0.0997(4) 0.38150(19) 0.9664(3) 0.0241(11) Uani 1 1 d . . .
C30 C 0.1658(5) 0.3925(2) 1.0358(4) 0.0289(12) Uani 1 1 d . . .
H30 H 0.1535 0.3783 1.0876 0.035 Uiso 1 1 calc R . .
C31 C 0.2621(6) 0.4406(3) 0.9545(4) 0.0467(18) Uani 1 1 d . . .
H31 H 0.3182 0.4615 0.9481 0.056 Uiso 1 1 calc R . .
C32 C 0.1985(5) 0.4296(2) 0.8838(4) 0.0372(15) Uani 1 1 d . . .
H32 H 0.2137 0.4427 0.8315 0.045 Uiso 1 1 calc R . .
C33 C -0.0335(4) 0.04812(19) 0.6729(4) 0.0269(12) Uani 1 1 d . . .
H33 H -0.0919 0.0348 0.6988 0.032 Uiso 1 1 calc R . .
C34 C 0.0029(5) 0.0289(2) 0.5992(4) 0.0308(13) Uani 1 1 d . . .
H34 H -0.0318 0.0028 0.5767 0.037 Uiso 1 1 calc R . .
C35 C 0.1322(5) 0.0838(2) 0.5953(4) 0.0288(12) Uani 1 1 d . . .
H35 H 0.1902 0.0973 0.5692 0.035 Uiso 1 1 calc R . .
C36 C 0.0972(4) 0.10310(18) 0.6697(3) 0.0210(11) Uani 1 1 d . . .
C37 C 0.1503(4) 0.14472(18) 0.7105(3) 0.0198(10) Uani 1 1 d . . .
C38 C 0.1496(4) 0.19772(18) 0.8222(3) 0.0188(10) Uani 1 1 d . . .
C39 C 0.1978(4) 0.19573(18) 0.9028(3) 0.0213(11) Uani 1 1 d . . .
H39 H 0.2044 0.1672 0.9307 0.026 Uiso 1 1 calc R . .
C40 C 0.2361(4) 0.2366(2) 0.9419(3) 0.0241(11) Uani 1 1 d . . .
C41 C 0.2235(4) 0.27967(19) 0.9010(3) 0.0226(11) Uani 1 1 d . . .
H41 H 0.2477 0.3069 0.9272 0.027 Uiso 1 1 calc R . .
C42 C 0.1743(4) 0.28160(18) 0.8206(3) 0.0203(10) Uani 1 1 d . . .
C43 C 0.1404(4) 0.24073(18) 0.7816(3) 0.0213(11) Uani 1 1 d . . .
H43 H 0.1107 0.2420 0.7271 0.026 Uiso 1 1 calc R . .
C44 C 0.2179(4) 0.33342(19) 0.7141(4) 0.0259(12) Uani 1 1 d . . .
C45 C 0.1882(5) 0.3765(2) 0.6652(4) 0.0293(13) Uani 1 1 d . . .
C46 C 0.2441(6) 0.3907(2) 0.5953(4) 0.0430(16) Uani 1 1 d . . .
H46 H 0.3024 0.3731 0.5788 0.052 Uiso 1 1 calc R . .
C47 C 0.1329(7) 0.4519(3) 0.5772(5) 0.054(2) Uani 1 1 d . . .
H47 H 0.1109 0.4785 0.5476 0.065 Uiso 1 1 calc R . .
C48 C 0.0766(6) 0.4385(2) 0.6463(4) 0.0424(16) Uani 1 1 d . . .
H48 H 0.0183 0.4563 0.6620 0.051 Uiso 1 1 calc R . .
N1 N -0.1858(3) 0.09207(16) 0.8130(3) 0.0234(10) Uani 1 1 d . . .
N2 N -0.3937(4) 0.0591(2) 0.8232(4) 0.0405(13) Uani 1 1 d . . .
N3 N -0.1371(3) 0.16642(15) 0.7215(3) 0.0206(9) Uani 1 1 d . . .
N4 N -0.0993(4) 0.41605(16) 0.7889(3) 0.0262(10) Uani 1 1 d . . .
N5 N -0.2912(4) 0.46455(19) 0.7963(3) 0.0400(13) Uani 1 1 d . . .
N6 N -0.0848(4) 0.33512(16) 0.7077(3) 0.0259(10) Uani 1 1 d . . .
N7 N 0.0269(3) 0.08916(15) 0.9075(3) 0.0226(9) Uani 1 1 d . . .
N8 N 0.1150(7) 0.0490(2) 1.0527(4) 0.069(2) Uani 1 1 d . . .
N9 N -0.0809(3) 0.16849(15) 0.9118(3) 0.0212(9) Uani 1 1 d . . .
N10 N 0.1157(4) 0.40031(15) 0.8900(3) 0.0252(10) Uani 1 1 d . . .
N11 N 0.2464(4) 0.42283(19) 1.0303(3) 0.0384(13) Uani 1 1 d . . .
N12 N -0.0351(3) 0.33625(15) 0.8999(3) 0.0210(9) Uani 1 1 d . . .
N13 N 0.0130(3) 0.08544(15) 0.7079(3) 0.0213(9) Uani 1 1 d . . .
N14 N 0.0857(4) 0.04622(18) 0.5592(3) 0.0333(11) Uani 1 1 d . . .
N15 N 0.1063(3) 0.15738(15) 0.7812(3) 0.0203(9) Uani 1 1 d . . .
N16 N 0.1027(4) 0.40073(17) 0.6916(3) 0.0285(10) Uani 1 1 d . . .
N17 N 0.2174(5) 0.4287(2) 0.5505(4) 0.0534(16) Uani 1 1 d . . .
N18 N 0.1556(3) 0.32447(16) 0.7771(3) 0.0225(9) Uani 1 1 d . . .
O1 O -0.3163(3) 0.18225(15) 0.6951(3) 0.0311(9) Uani 1 1 d . . .
O2 O -0.2575(6) 0.3424(3) 0.6563(6) 0.122(4) Uani 1 1 d . . .
O3 O -0.0253(3) 0.18102(14) 1.0520(2) 0.0276(9) Uani 1 1 d . . .
O4 O -0.0019(4) 0.32669(16) 1.0438(3) 0.0389(11) Uani 1 1 d . . .
O5 O 0.2303(3) 0.16224(13) 0.6743(2) 0.0259(8) Uani 1 1 d . . .
O6 O 0.2976(3) 0.31044(15) 0.6908(3) 0.0365(10) Uani 1 1 d . . .
C1M C -0.0522(5) 0.2863(3) 1.3039(4) 0.0383(15) Uani 1 1 d . . .
H1M1 H -0.0941 0.2602 1.3221 0.046 Uiso 1 1 calc R . .
H1M2 H -0.0970 0.3133 1.2981 0.046 Uiso 1 1 calc R . .
H1M3 H 0.0038 0.2923 1.3451 0.046 Uiso 1 1 calc R . .
C2M C -0.1096(10) 0.4667(4) 1.0324(6) 0.085(3) Uani 1 1 d . . .
H2M1 H -0.1848 0.4682 1.0198 0.103 Uiso 1 1 calc R . .
H2M2 H -0.0814 0.4380 1.0111 0.103 Uiso 1 1 calc R . .
H2M3 H -0.0747 0.4926 1.0061 0.103 Uiso 1 1 calc R . .
C3M C 0.4777(8) 0.3578(4) 0.8236(6) 0.075(3) Uani 1 1 d . . .
H3M1 H 0.4511 0.3289 0.8457 0.090 Uiso 1 1 calc R . .
H3M2 H 0.4294 0.3826 0.8366 0.090 Uiso 1 1 calc R . .
H3M3 H 0.5466 0.3643 0.8489 0.090 Uiso 1 1 calc R . .
O1M O -0.0086(6) 0.2761(3) 1.2274(4) 0.091(2) Uani 1 1 d . . .
O2M O -0.0916(6) 0.4688(2) 1.1213(4) 0.083(2) Uani 1 1 d . . .
O3M O 0.4863(8) 0.3542(5) 0.7378(5) 0.179(6) Uani 1 1 d . . .
O1W O -0.0790(4) 0.38256(18) 1.1655(3) 0.0462(12) Uani 1 1 d . . .
O2W O 0.2331(8) 0.5174(3) 0.7475(5) 0.111(3) Uani 1 1 d . . .
O3W O 0.1305(16) 0.5877(6) 0.5063(15) 0.367(17) Uani 1 1 d . . .

loop_
_atom_site_aniso_label
_atom_site_aniso_U_11
_atom_site_aniso_U_22
_atom_site_aniso_U_33
_atom_site_aniso_U_23
_atom_site_aniso_U_13
_atom_site_aniso_U_12
Ni1 0.0152(3) 0.0242(4) 0.0179(4) -0.0035(3) -0.0022(3) -0.0011(3)
Ni2 0.0231(4) 0.0229(4) 0.0192(4) 0.0014(3) 0.0000(3) 0.0042(3)
K1 0.0258(8) 0.163(2) 0.0637(12) -0.0687(14) 0.0023(8) -0.0204(10)
K2 0.0304(7) 0.0314(7) 0.0296(7) -0.0008(5) 0.0062(5) 0.0013(5)
C1 0.026(3) 0.034(3) 0.023(3) -0.004(2) -0.002(2) -0.006(2)
C2 0.033(3) 0.041(3) 0.027(3) 0.000(3) 0.000(2) -0.014(3)
C3 0.020(3) 0.054(4) 0.031(3) -0.003(3) -0.002(2) -0.003(3)
C4 0.019(3) 0.039(3) 0.023(3) -0.009(2) 0.000(2) -0.001(2)
C5 0.018(3) 0.035(3) 0.022(3) -0.011(2) -0.004(2) 0.000(2)
C6 0.016(2) 0.029(3) 0.019(3) -0.002(2) -0.006(2) 0.004(2)
C7 0.028(3) 0.027(3) 0.020(3) -0.005(2) -0.005(2) 0.004(2)
C8 0.029(3) 0.032(3) 0.020(3) -0.002(2) 0.000(2) 0.005(2)
C9 0.034(3) 0.025(3) 0.020(3) 0.003(2) -0.003(2) 0.005(2)
C10 0.026(3) 0.025(3) 0.020(3) -0.004(2) -0.010(2) 0.008(2)
C11 0.021(3) 0.031(3) 0.016(2) -0.004(2) -0.003(2) 0.008(2)
C12 0.054(4) 0.053(4) 0.043(4) -0.025(3) -0.031(3) 0.032(4)
C13 0.043(3) 0.028(3) 0.026(3) -0.006(2) -0.016(3) 0.012(3)
C14 0.041(4) 0.035(3) 0.041(4) -0.015(3) -0.019(3) 0.015(3)
C15 0.050(4) 0.026(3) 0.038(3) -0.008(3) -0.009(3) 0.012(3)
C16 0.035(3) 0.027(3) 0.040(4) -0.001(3) -0.007(3) 0.005(3)
C17 0.034(3) 0.027(3) 0.026(3) -0.001(2) -0.002(2) -0.001(2)
C18 0.076(5) 0.024(3) 0.033(3) -0.003(3) -0.010(3) 0.011(3)
C19 0.091(6) 0.026(3) 0.024(3) -0.002(3) -0.009(3) 0.006(3)
C20 0.032(3) 0.025(3) 0.021(3) 0.002(2) 0.000(2) -0.007(2)
C21 0.022(3) 0.027(3) 0.020(3) -0.001(2) 0.002(2) -0.009(2)
C22 0.020(3) 0.031(3) 0.015(2) -0.006(2) -0.001(2) 0.000(2)
C23 0.019(3) 0.037(3) 0.022(3) -0.007(2) -0.002(2) -0.005(2)
C24 0.016(3) 0.042(3) 0.024(3) -0.009(2) 0.000(2) 0.002(2)
C25 0.024(3) 0.035(3) 0.021(3) -0.008(2) -0.001(2) 0.009(2)
C26 0.021(3) 0.028(3) 0.017(2) -0.004(2) 0.001(2) 0.002(2)
C27 0.016(2) 0.030(3) 0.019(3) -0.005(2) -0.0004(19) 0.000(2)
C28 0.022(3) 0.034(3) 0.021(3) -0.001(2) 0.001(2) -0.003(2)
C29 0.023(3) 0.025(3) 0.025(3) -0.002(2) 0.000(2) 0.003(2)
C30 0.033(3) 0.028(3) 0.026(3) 0.002(2) -0.003(2) -0.005(2)
C31 0.054(4) 0.043(4) 0.043(4) 0.000(3) 0.003(3) -0.026(3)
C32 0.048(4) 0.028(3) 0.036(3) 0.005(3) 0.004(3) -0.011(3)
C33 0.025(3) 0.027(3) 0.029(3) -0.004(2) -0.001(2) -0.004(2)
C34 0.029(3) 0.031(3) 0.032(3) -0.012(2) 0.000(2) -0.004(2)
C35 0.026(3) 0.032(3) 0.028(3) -0.008(2) 0.003(2) -0.001(2)
C36 0.016(2) 0.024(3) 0.023(3) -0.002(2) -0.004(2) 0.005(2)
C37 0.015(2) 0.020(2) 0.024(3) 0.002(2) -0.001(2) 0.002(2)
C38 0.012(2) 0.023(3) 0.021(3) -0.003(2) 0.0018(19) -0.0004(19)
C39 0.018(2) 0.022(3) 0.024(3) 0.003(2) -0.002(2) 0.000(2)
C40 0.018(3) 0.029(3) 0.025(3) -0.004(2) -0.001(2) 0.000(2)
C41 0.018(3) 0.024(3) 0.026(3) -0.004(2) -0.001(2) -0.003(2)
C42 0.015(2) 0.020(2) 0.026(3) 0.000(2) 0.002(2) -0.0001(19)
C43 0.016(2) 0.027(3) 0.021(3) -0.002(2) -0.003(2) 0.004(2)
C44 0.023(3) 0.024(3) 0.031(3) 0.000(2) 0.002(2) -0.002(2)
C45 0.030(3) 0.030(3) 0.027(3) 0.005(2) 0.005(2) 0.000(2)
C46 0.044(4) 0.041(4) 0.045(4) 0.010(3) 0.014(3) 0.007(3)
C47 0.068(5) 0.048(4) 0.047(4) 0.028(4) 0.008(4) 0.009(4)
C48 0.043(4) 0.044(4) 0.041(4) 0.015(3) 0.007(3) 0.012(3)
N1 0.021(2) 0.032(2) 0.017(2) -0.0056(19) 0.0007(17) -0.0029(19)
N2 0.026(3) 0.054(3) 0.042(3) 0.002(3) 0.000(2) -0.013(2)
N3 0.018(2) 0.025(2) 0.019(2) -0.0041(17) -0.0030(17) 0.0010(17)
N4 0.030(2) 0.029(2) 0.020(2) -0.0005(19) -0.0027(19) 0.008(2)
N5 0.043(3) 0.041(3) 0.035(3) -0.009(2) -0.014(2) 0.021(3)
N6 0.030(3) 0.026(2) 0.021(2) -0.0028(19) -0.0066(19) 0.009(2)
N7 0.022(2) 0.023(2) 0.023(2) -0.0004(18) -0.0007(18) -0.0041(18)
N8 0.143(7) 0.034(3) 0.027(3) 0.000(2) -0.025(4) 0.026(4)
N9 0.019(2) 0.025(2) 0.020(2) -0.0042(18) -0.0011(17) -0.0031(17)
N10 0.028(2) 0.020(2) 0.027(2) -0.0006(19) -0.0017(19) 0.0012(19)
N11 0.039(3) 0.036(3) 0.040(3) 0.000(2) -0.007(2) -0.011(2)
N12 0.020(2) 0.024(2) 0.019(2) -0.0007(18) -0.0013(17) 0.0026(18)
N13 0.020(2) 0.022(2) 0.021(2) -0.0038(18) -0.0051(17) 0.0009(18)
N14 0.031(3) 0.035(3) 0.033(3) -0.011(2) 0.004(2) -0.002(2)
N15 0.015(2) 0.022(2) 0.023(2) -0.0017(18) -0.0027(17) 0.0004(17)
N16 0.028(3) 0.031(3) 0.027(2) 0.006(2) 0.001(2) 0.002(2)
N17 0.054(4) 0.058(4) 0.049(4) 0.024(3) 0.018(3) 0.009(3)
N18 0.020(2) 0.027(2) 0.021(2) 0.0018(18) 0.0017(18) 0.0024(18)
O1 0.0185(19) 0.045(2) 0.030(2) -0.0049(18) -0.0056(16) 0.0067(17)
O2 0.092(5) 0.096(5) 0.171(7) -0.103(5) -0.111(5) 0.072(4)
O3 0.031(2) 0.033(2) 0.0194(19) -0.0068(16) -0.0012(16) -0.0015(17)
O4 0.042(3) 0.054(3) 0.020(2) 0.0044(19) -0.0044(18) -0.024(2)
O5 0.0200(19) 0.027(2) 0.031(2) -0.0059(16) 0.0052(16) -0.0018(15)
O6 0.032(2) 0.033(2) 0.045(3) 0.0054(19) 0.0156(19) 0.0075(18)
C1M 0.036(3) 0.052(4) 0.027(3) 0.002(3) 0.004(3) -0.003(3)
C2M 0.117(9) 0.071(6) 0.069(7) 0.006(5) 0.011(6) 0.013(6)
C3M 0.058(5) 0.096(7) 0.072(6) 0.000(5) 0.010(5) -0.010(5)
O1M 0.083(5) 0.139(6) 0.049(3) -0.028(4) -0.009(3) 0.062(4)
O2M 0.109(6) 0.071(4) 0.071(4) -0.004(3) 0.000(4) -0.013(4)
O3M 0.139(8) 0.341(16) 0.056(5) 0.005(7) 0.001(5) -0.174(10)
O1W 0.035(3) 0.057(3) 0.046(3) -0.006(2) 0.003(2) -0.016(2)
O2W 0.126(7) 0.100(6) 0.107(6) 0.000(5) 0.006(5) -0.024(5)
O3W 0.32(2) 0.250(17) 0.51(3) 0.28(2) -0.29(2) -0.219(17)

loop_
_atom_type_symbol
_atom_type_description
_atom_type_scat_dispersion_real
_atom_type_scat_dispersion_imag
_atom_type_scat_source
C C 0.0033 0.0016 'International Tables Vol C Tables 4.2.6.8 and 6.1.1.4'
H H 0.0000 0.0000 'International Tables Vol C Tables 4.2.6.8 and 6.1.1.4'
N N 0.0061 0.0033 'International Tables Vol C Tables 4.2.6.8 and 6.1.1.4'
O O 0.0106 0.0060 'International Tables Vol C Tables 4.2.6.8 and 6.1.1.4'
K K 0.2009 0.2494 'International Tables Vol C Tables 4.2.6.8 and 6.1.1.4'
Ni Ni 0.3393 1.1124 'International Tables Vol C Tables 4.2.6.8 and 6.1.1.4'

loop_
_geom_angle_atom_site_label_1
_geom_angle_atom_site_label_2
_geom_angle_atom_site_label_3
_geom_angle
_geom_angle_site_symmetry_1
_geom_angle_site_symmetry_3
N15 Ni1 N9 99.44(17) . .
N15 Ni1 N1 169.96(17) . .
N9 Ni1 N1 90.53(17) . .
N15 Ni1 N3 99.27(17) . .
N9 Ni1 N3 94.24(17) . .
N1 Ni1 N3 78.64(18) . .
N15 Ni1 N7 91.03(17) . .
N9 Ni1 N7 78.20(17) . .
N1 Ni1 N7 92.20(17) . .
N3 Ni1 N7 168.15(17) . .
N15 Ni1 N13 77.59(17) . .
N9 Ni1 N13 174.42(17) . .
N1 Ni1 N13 92.58(17) . .
N3 Ni1 N13 90.92(16) . .
N7 Ni1 N13 97.04(17) . .
N18 Ni2 N12 98.32(17) . .
N18 Ni2 N4 170.66(18) . .
N12 Ni2 N4 91.02(17) . .
N18 Ni2 N6 100.40(18) . .
N12 Ni2 N6 95.17(18) . .
N4 Ni2 N6 78.82(18) . .
N18 Ni2 N16 78.50(18) . .
N12 Ni2 N16 172.58(18) . .
N4 Ni2 N16 92.20(18) . .
N6 Ni2 N16 92.01(19) . .
N18 Ni2 N10 86.15(18) . .
N12 Ni2 N10 77.71(17) . .
N4 Ni2 N10 95.71(18) . .
N6 Ni2 N10 171.04(19) . .
N16 Ni2 N10 95.31(18) . .
O2 K1 O1M 135.5(3) 4_666 .
O2 K1 O3 91.70(17) 4_666 .
O1M K1 O3 95.0(2) . .
O2 K1 O1 122.80(16) 4_666 4_666
O1M K1 O1 61.5(2) . 4_666
O3 K1 O1 145.50(15) . 4_666
O2 K1 C11 63.21(15) 4_666 4_666
O1M K1 C11 110.71(19) . 4_666
O3 K1 C11 152.45(15) . 4_666
O1 K1 C11 60.64(13) 4_666 4_666
O2 K1 C40 84.8(2) 4_666 .
O1M K1 C40 139.6(2) . .
O3 K1 C40 83.41(13) . .
O1 K1 C40 98.42(15) 4_666 .
C11 K1 C40 83.13(13) 4_666 .
O2 K1 O3M 70.2(2) 4_666 4_566
O1M K1 O3M 75.5(3) . 4_566
O3 K1 O3M 59.89(19) . 4_566
O1 K1 O3M 127.9(2) 4_666 4_566
C11 K1 O3M 116.09(18) 4_666 4_566
C40 K1 O3M 133.7(2) . 4_566
O2 K1 K2 141.13(14) 4_666 4_566
O1M K1 K2 47.51(15) . 4_566
O3 K1 K2 53.66(9) . 4_566
O1 K1 K2 93.29(11) 4_666 4_566
C11 K1 K2 153.76(12) 4_666 4_566
C40 K1 K2 105.26(11) . 4_566
O3M K1 K2 76.36(13) 4_566 4_566
O6 K2 O5 106.42(13) . .
O6 K2 O1M 80.0(2) . 4_665
O5 K2 O1M 86.40(15) . 4_665
O6 K2 O4 144.31(14) . 4_665
O5 K2 O4 91.38(13) . 4_665
O1M K2 O4 70.3(2) 4_665 4_665
O6 K2 O3 66.57(12) . 4_665
O5 K2 O3 167.93(12) . 4_665
O1M K2 O3 82.72(15) 4_665 4_665
O4 K2 O3 89.86(13) 4_665 4_665
O6 K2 C27 119.21(14) . 4_665
O5 K2 C27 132.34(13) . 4_665
O1M K2 C27 113.17(17) 4_665 4_665
O4 K2 C27 59.43(13) 4_665 4_665
O3 K2 C27 57.75(12) 4_665 4_665
O6 K2 C26 141.33(14) . 4_665
O5 K2 C26 108.13(13) . 4_665
O1M K2 C26 118.8(2) 4_665 4_665
O4 K2 C26 50.87(12) 4_665 4_665
O3 K2 C26 81.84(12) 4_665 4_665
C27 K2 C26 24.22(13) 4_665 4_665
O6 K2 C22 98.83(14) . 4_665
O5 K2 C22 142.20(13) . 4_665
O1M K2 C22 126.02(15) 4_665 4_665
O4 K2 C22 83.68(13) 4_665 4_665
O3 K2 C22 49.86(12) 4_665 4_665
C27 K2 C22 24.34(13) 4_665 4_665
C26 K2 C22 42.50(13) 4_665 4_665
O6 K2 C25 136.88(14) . 4_665
O5 K2 C25 95.18(12) . 4_665
O1M K2 C25 139.4(2) 4_665 4_665
O4 K2 C25 69.04(13) 4_665 4_665
O3 K2 C25 96.47(12) 4_665 4_665
C27 K2 C25 41.52(13) 4_665 4_665
C26 K2 C25 23.52(12) 4_665 4_665
C22 K2 C25 48.12(13) 4_665 4_665
O6 K2 C23 97.52(14) . 4_665
O5 K2 C23 123.28(13) . 4_665
O1M K2 C23 149.06(16) 4_665 4_665
O4 K2 C23 97.95(13) 4_665 4_665
O3 K2 C23 68.36(12) 4_665 4_665
C27 K2 C23 41.57(12) 4_665 4_665
C26 K2 C23 48.27(13) 4_665 4_665
C22 K2 C23 23.34(12) 4_665 4_665
C25 K2 C23 40.50(14) 4_665 4_665
O6 K2 K1 83.47(11) . 4_665
O5 K2 K1 127.15(9) . 4_665
O1M K2 K1 43.34(12) 4_665 4_665
O4 K2 K1 61.40(11) 4_665 4_665
O3 K2 K1 44.31(8) 4_665 4_665
C27 K2 K1 73.84(10) 4_665 4_665
C26 K2 K1 89.25(10) 4_665 4_665
C22 K2 K1 82.72(10) 4_665 4_665
C25 K2 K1 112.52(10) 4_665 4_665
C23 K2 K1 105.76(10) 4_665 4_665
N1 C1 C2 120.8(5) . .
N2 C2 C1 122.5(6) . .
N2 C3 C4 122.3(6) . .
N1 C4 C3 119.7(6) . .
N1 C4 C5 117.7(5) . .
C3 C4 C5 122.6(5) . .
O1 C5 N3 128.9(6) . .
O1 C5 C4 117.8(5) . .
N3 C5 C4 113.2(5) . .
C11 C6 C7 118.8(5) . .
C11 C6 N3 121.1(5) . .
C7 C6 N3 119.9(5) . .
C8 C7 C6 119.8(5) . .
C7 C8 C9 121.0(5) . .
C10 C9 C8 119.3(5) . .
C11 C10 C9 119.5(5) . .
C11 C10 N6 119.3(5) . .
C9 C10 N6 121.0(5) . .
C10 C11 C6 121.5(5) . .
C10 C11 K1 98.3(3) . 4_565
C6 C11 K1 100.9(3) . 4_565
O2 C12 N6 128.6(6) . .
O2 C12 C13 117.1(6) . .
N6 C12 C13 114.2(6) . .
N4 C13 C14 121.2(5) . .
N4 C13 C12 116.9(5) . .
C14 C13 C12 121.9(5) . .
N5 C14 C13 122.0(6) . .
N5 C15 C16 122.3(6) . .
N4 C16 C15 121.3(6) . .
N7 C17 C18 120.9(5) . .
N8 C18 C17 121.9(6) . .
N8 C19 C20 122.2(6) . .
N7 C20 C19 120.9(5) . .
N7 C20 C21 117.2(5) . .
C19 C20 C21 121.9(5) . .
O3 C21 N9 129.4(5) . .
O3 C21 C20 118.2(5) . .
N9 C21 C20 112.4(4) . .
C23 C22 C27 118.8(5) . .
C23 C22 N9 122.0(5) . .
C27 C22 N9 119.1(5) . .
C23 C22 K2 83.4(3) . 4_566
C27 C22 K2 73.3(3) . 4_566
N9 C22 K2 116.0(3) . 4_566
C24 C23 C22 119.4(5) . .
C24 C23 K2 80.1(3) . 4_566
C22 C23 K2 73.3(3) . 4_566
C23 C24 C25 121.7(5) . .
C24 C25 C26 119.5(5) . .
C24 C25 K2 81.1(3) . 4_566
C26 C25 K2 72.4(3) . 4_566
C27 C26 C25 119.2(5) . .
C27 C26 N12 118.0(4) . .
C25 C26 N12 122.8(5) . .
C27 C26 K2 75.2(3) . 4_566
C25 C26 K2 84.0(3) . 4_566
N12 C26 K2 113.2(3) . 4_566
C26 C27 C22 121.3(5) . .
C26 C27 K2 80.6(3) . 4_566
C22 C27 K2 82.3(3) . 4_566
O4 C28 N12 128.2(5) . .
O4 C28 C29 118.5(5) . .
N12 C28 C29 113.4(5) . .
N10 C29 C30 121.1(5) . .
N10 C29 C28 117.5(5) . .
C30 C29 C28 121.2(5) . .
N11 C30 C29 122.1(5) . .
N11 C31 C32 123.0(6) . .
N10 C32 C31 120.7(6) . .
N13 C33 C34 121.5(5) . .
N14 C34 C33 122.3(5) . .
N14 C35 C36 122.5(5) . .
N13 C36 C35 120.6(5) . .
N13 C36 C37 117.0(5) . .
C35 C36 C37 122.4(5) . .
O5 C37 N15 129.0(5) . .
O5 C37 C36 117.8(5) . .
N15 C37 C36 113.2(4) . .
C43 C38 C39 119.0(5) . .
C43 C38 N15 118.8(4) . .
C39 C38 N15 122.1(5) . .
C38 C39 C40 120.2(5) . .
C41 C40 C39 120.0(5) . .
C41 C40 K1 114.7(4) . .
C39 C40 K1 102.0(3) . .
C42 C41 C40 119.7(5) . .
C43 C42 C41 119.6(5) . .
C43 C42 N18 118.0(5) . .
C41 C42 N18 122.4(5) . .
C42 C43 C38 121.5(5) . .
O6 C44 N18 127.9(5) . .
O6 C44 C45 117.9(5) . .
N18 C44 C45 114.2(5) . .
N16 C45 C46 121.2(5) . .
N16 C45 C44 116.8(5) . .
C46 C45 C44 121.9(5) . .
N17 C46 C45 122.4(6) . .
N17 C47 C48 122.9(6) . .
N16 C48 C47 122.1(6) . .
C1 N1 C4 118.3(5) . .
C1 N1 Ni1 129.1(4) . .
C4 N1 Ni1 112.4(4) . .
C2 N2 C3 116.3(5) . .
C5 N3 C6 118.0(4) . .
C5 N3 Ni1 115.1(4) . .
C6 N3 Ni1 124.8(3) . .
C13 N4 C16 116.8(5) . .
C13 N4 Ni2 113.1(4) . .
C16 N4 Ni2 129.6(4) . .
C15 N5 C14 116.1(5) . .
C12 N6 C10 116.6(5) . .
C12 N6 Ni2 116.0(4) . .
C10 N6 Ni2 126.6(3) . .
C17 N7 C20 117.5(5) . .
C17 N7 Ni1 128.7(4) . .
C20 N7 Ni1 113.7(4) . .
C18 N8 C19 116.5(6) . .
C21 N9 C22 114.6(4) . .
C21 N9 Ni1 116.4(4) . .
C22 N9 Ni1 126.1(3) . .
C32 N10 C29 116.9(5) . .
C32 N10 Ni2 128.8(4) . .
C29 N10 Ni2 112.8(4) . .
C31 N11 C30 116.1(5) . .
C28 N12 C26 114.0(4) . .
C28 N12 Ni2 117.8(4) . .
C26 N12 Ni2 126.4(3) . .
C36 N13 C33 117.4(5) . .
C36 N13 Ni1 113.0(3) . .
C33 N13 Ni1 128.9(4) . .
C34 N14 C35 115.7(5) . .
C37 N15 C38 116.6(4) . .
C37 N15 Ni1 116.8(3) . .
C38 N15 Ni1 124.7(3) . .
C48 N16 C45 115.8(5) . .
C48 N16 Ni2 131.2(4) . .
C45 N16 Ni2 112.6(4) . .
C47 N17 C46 115.5(6) . .
C44 N18 C42 116.3(4) . .
C44 N18 Ni2 117.5(4) . .
C42 N18 Ni2 125.3(3) . .
C5 O1 K1 143.7(4) . 4_565
C12 O2 K1 138.8(7) . 4_565
C21 O3 K1 136.0(3) . .
C21 O3 K2 126.7(3) . 4_566
K1 O3 K2 82.03(11) . 4_566
C28 O4 K2 131.4(3) . 4_566
C37 O5 K2 152.6(3) . .
C44 O6 K2 137.8(4) . .
C1M O1M K1 151.3(5) . .
C1M O1M K2 112.1(5) . 4_566
K1 O1M K2 89.15(19) . 4_566
C3M O3M K1 125.3(10) . 4_665

loop_
_geom_bond_atom_site_label_1
_geom_bond_atom_site_label_2
_geom_bond_distance
_geom_bond_site_symmetry_2
Ni1 N15 2.077(4) .
Ni1 N9 2.092(4) .
Ni1 N1 2.093(4) .
Ni1 N3 2.096(4) .
Ni1 N7 2.102(4) .
Ni1 N13 2.109(4) .
Ni2 N18 2.063(4) .
Ni2 N12 2.083(4) .
Ni2 N4 2.091(5) .
Ni2 N6 2.094(5) .
Ni2 N16 2.112(5) .
Ni2 N10 2.128(5) .
K1 O2 2.569(8) 4_666
K1 O1M 2.599(6) .
K1 O3 2.671(4) .
K1 O1 2.769(5) 4_666
K1 C11 3.391(5) 4_666
K1 C40 3.398(6) .
K1 O3M 3.412(15) 4_566
K1 K2 3.786(2) 4_566
K2 O6 2.663(4) .
K2 O5 2.747(4) .
K2 O1M 2.792(7) 4_665
K2 O4 2.839(4) 4_665
K2 O3 3.079(4) 4_665
K2 C27 3.269(5) 4_665
K2 C26 3.336(5) 4_665
K2 C22 3.382(5) 4_665
K2 C25 3.480(6) 4_665
K2 C23 3.508(5) 4_665
K2 K1 3.786(2) 4_665
C1 N1 1.335(7) .
C1 C2 1.385(8) .
C2 N2 1.325(8) .
C3 N2 1.350(9) .
C3 C4 1.393(8) .
C4 N1 1.343(7) .
C4 C5 1.508(8) .
C5 O1 1.252(7) .
C5 N3 1.317(7) .
C6 C11 1.393(7) .
C6 C7 1.399(8) .
C6 N3 1.432(7) .
C7 C8 1.392(8) .
C8 C9 1.398(8) .
C9 C10 1.392(8) .
C10 C11 1.392(8) .
C10 N6 1.430(7) .
C11 K1 3.391(5) 4_565
C12 O2 1.250(8) .
C12 N6 1.303(8) .
C12 C13 1.519(8) .
C13 N4 1.336(7) .
C13 C14 1.378(8) .
C14 N5 1.344(8) .
C15 N5 1.326(8) .
C15 C16 1.378(9) .
C16 N4 1.337(7) .
C17 N7 1.330(7) .
C17 C18 1.382(8) .
C18 N8 1.331(9) .
C19 N8 1.335(9) .
C19 C20 1.370(8) .
C20 N7 1.339(7) .
C20 C21 1.519(8) .
C21 O3 1.249(6) .
C21 N9 1.330(7) .
C22 C23 1.399(7) .
C22 C27 1.406(7) .
C22 N9 1.425(7) .
C22 K2 3.382(5) 4_566
C23 C24 1.383(8) .
C23 K2 3.508(5) 4_566
C24 C25 1.387(8) .
C25 C26 1.396(7) .
C25 K2 3.480(6) 4_566
C26 C27 1.387(7) .
C26 N12 1.421(7) .
C26 K2 3.336(5) 4_566
C27 K2 3.269(5) 4_566
C28 O4 1.263(7) .
C28 N12 1.311(7) .
C28 C29 1.504(8) .
C29 N10 1.341(7) .
C29 C30 1.393(8) .
C30 N11 1.336(8) .
C31 N11 1.321(8) .
C31 C32 1.391(9) .
C32 N10 1.340(8) .
C33 N13 1.330(7) .
C33 C34 1.376(8) .
C34 N14 1.327(8) .
C35 N14 1.344(7) .
C35 C36 1.380(8) .
C36 N13 1.330(7) .
C36 C37 1.502(7) .
C37 O5 1.271(6) .
C37 N15 1.310(7) .
C38 C43 1.392(7) .
C38 C39 1.396(7) .
C38 N15 1.425(6) .
C39 C40 1.402(7) .
C40 C41 1.399(8) .
C41 C42 1.398(7) .
C42 C43 1.384(7) .
C42 N18 1.424(7) .
C44 O6 1.260(7) .
C44 N18 1.306(7) .
C44 C45 1.497(8) .
C45 N16 1.351(8) .
C45 C46 1.385(9) .
C46 N17 1.336(9) .
C47 N17 1.328(10) .
C47 C48 1.370(10) .
C48 N16 1.333(8) .
O1 K1 2.769(5) 4_565
O2 K1 2.569(8) 4_565
O3 K2 3.079(4) 4_566
O4 K2 2.839(4) 4_566
C1M O1M 1.371(8) .
C2M O2M 1.418(11) .
C3M O3M 1.365(12) .
O1M K2 2.792(7) 4_566
O3M K1 3.412(15) 4_665
